data_7057015
loop_
_publ_author_name
'Berezin, A. S.'
'Ivanova, A. D.'
'Komarov, V. Yu.'
'Nadolinny, V. A.'
'Lavrenova, L. G.'

_publ_section_title
;
 Influence of water on the structure and magnetic properties of a copper
 bromide coordination compound with 3-amino-4-ethoxycarbonylpyrazole
;
_journal_issue 7
_journal_name_full 'New Journal of Chemistry'
_journal_page_first 4902
_journal_paper_doi 10.1039/C8NJ00017D
_journal_volume 42
_journal_year 2018
_chemical_formula_moiety '(C24 H36 Br2 Cu N12 O8), 2(H2O)'
_chemical_formula_sum 'C24 H40 Br2 Cu N12 O10'
_chemical_formula_weight 880.04
_space_group_crystal_system triclinic
_space_group_IT_number 2
_space_group_name_Hall '-P 1'
_space_group_name_H-M_alt 'P -1'
_symmetry_space_group_name_Hall '-P 1'
_symmetry_space_group_name_H-M 'P -1'
_atom_sites_solution_hydrogens geom
_atom_sites_solution_primary dual
_audit_creation_date 2017-09-19
_audit_creation_method
;
Olex2 1.2
(compiled 2017.08.10 svn.r3458 for OlexSys, GUI svn.r5381)
;
_audit_update_record
;
2017-12-07 deposited with the CCDC.
2018-02-13 downloaded from the CCDC.
;
_cell_angle_alpha 103.046(8)
_cell_angle_beta 106.647(9)
_cell_angle_gamma 94.822(8)
_cell_formula_units_Z 1
_cell_length_a 7.5931(19)
_cell_length_b 9.5094(19)
_cell_length_c 13.177(3)
_cell_measurement_reflns_used 997
_cell_measurement_temperature 200
_cell_measurement_theta_max 20.83
_cell_measurement_theta_min 2.80
_cell_volume 876.7(4)
_computing_cell_refinement 'Bruker SAINT'
_computing_data_collection 'Bruker APEX2'
_computing_data_reduction 'Bruker SAINT'
_computing_molecular_graphics 'Olex2 (Dolomanov et al., 2009)'
_computing_publication_material 'Olex2 (Dolomanov et al., 2009)'
_computing_structure_refinement 'ShelXL (Sheldrick, 2015)'
_computing_structure_solution 'ShelXT (Sheldrick, 2015)'
_diffrn_ambient_temperature 200
_diffrn_detector_area_resol_mean 8.333
_diffrn_measured_fraction_theta_full 0.999
_diffrn_measured_fraction_theta_max 0.999
_diffrn_measurement_device_type 'Bruker APEX2 CCD area detector'
_diffrn_measurement_method '\w and \f scans'
_diffrn_radiation_monochromator graphite
_diffrn_radiation_type MoK\a
_diffrn_radiation_wavelength 0.71073
_diffrn_reflns_av_R_equivalents 0.0769
_diffrn_reflns_av_unetI/netI 0.1200
_diffrn_reflns_Laue_measured_fraction_full 0.999
_diffrn_reflns_Laue_measured_fraction_max 0.999
_diffrn_reflns_limit_h_max 9
_diffrn_reflns_limit_h_min -9
_diffrn_reflns_limit_k_max 8
_diffrn_reflns_limit_k_min -11
_diffrn_reflns_limit_l_max 15
_diffrn_reflns_limit_l_min -15
_diffrn_reflns_number 8450
_diffrn_reflns_point_group_measured_fraction_full 0.999
_diffrn_reflns_point_group_measured_fraction_max 0.999
_diffrn_reflns_theta_full 25.025
_diffrn_reflns_theta_max 25.025
_diffrn_reflns_theta_min 2.227
_diffrn_source 'sealed tube'
_exptl_absorpt_coefficient_mu 2.970
_exptl_absorpt_correction_T_max 0.7458
_exptl_absorpt_correction_T_min 0.6392
_exptl_absorpt_correction_type multi-scan
_exptl_absorpt_process_details
'SADABS-2012/1 (Bruker,2012) was used for absorption correction. wR2(int) was 0.0696 before and 0.0588 after correction. The Ratio of minimum to maximum transmission is 0.8571. The \l/2 correction factor is 0.0015.'
_exptl_crystal_colour 'greenish yellow'
_exptl_crystal_colour_modifier greenish
_exptl_crystal_colour_primary yellow
_exptl_crystal_density_diffrn 1.667
_exptl_crystal_description plank
_exptl_crystal_F_000 447
_exptl_crystal_size_max 0.1
_exptl_crystal_size_mid 0.04
_exptl_crystal_size_min 0.005
_refine_diff_density_max 0.470
_refine_diff_density_min -0.514
_refine_diff_density_rms 0.109
_refine_ls_extinction_method none
_refine_ls_goodness_of_fit_ref 0.974
_refine_ls_hydrogen_treatment constr
_refine_ls_matrix_type full
_refine_ls_number_parameters 225
_refine_ls_number_reflns 3083
_refine_ls_number_restraints 0
_refine_ls_restrained_S_all 0.974
_refine_ls_R_factor_all 0.1020
_refine_ls_R_factor_gt 0.0480
_refine_ls_shift/su_max 0.001
_refine_ls_shift/su_mean 0.000
_refine_ls_structure_factor_coef Fsqd
_refine_ls_weighting_details 'w=1/[\s^2^(Fo^2^)+(0.0238P)^2^] where P=(Fo^2^+2Fc^2^)/3'
_refine_ls_weighting_scheme calc
_refine_ls_wR_factor_gt 0.0751
_refine_ls_wR_factor_ref 0.0885
_reflns_Friedel_coverage 0.000
_reflns_number_gt 1918
_reflns_number_total 3083
_reflns_threshold_expression 'I > 2\s(I)'
_cod_data_source_file c8nj00017d2.cif
_cod_data_source_block structure4
_cod_depositor_comments 'Adding full bibliography for 7057015--7057017.cif.'
_cod_database_code 7057015
_shelx_shelxl_version_number 2014/7
_shelx_space_group_comment
;
The symmetry employed for this shelxl refinement is uniquely defined
by the following loop, which should always be used as a source of
symmetry information in preference to the above space-group names.
They are only intended as comments.
;
_shelx_estimated_absorpt_t_max 0.985
_shelx_estimated_absorpt_t_min 0.756
_olex2_refinement_description
;
1. Fixed Uiso
 At 1.2 times of:
  All C(H) groups, All C(H,H) groups, All N(H) groups, All N(H,H) groups
 At 1.5 times of:
  All C(H,H,H) groups
2.a Secondary CH2 refined with riding coordinates:
 C15(H15A,H15B), C25(H25A,H25B)
2.b Aromatic/amide H refined with riding coordinates:
 N12(H12), C11(H11), N22(H22), C21(H21)
2.c X=CH2 refined with riding coordinates:
 N13(H13A,H13B), N23(H23A,H23B)
2.d Idealised Me refined as rotating group:
 C16(H16A,H16B,H16C), C26(H26A,H26B,H26C)
;
_olex2_submission_special_instructions 'No special instructions were received'

loop_
_space_group_symop_operation_xyz
'x, y, z'
'-x, -y, -z'

loop_
_atom_site_label
_atom_site_type_symbol
_atom_site_fract_x
_atom_site_fract_y
_atom_site_fract_z
_atom_site_U_iso_or_equiv
_atom_site_adp_type
_atom_site_occupancy
_atom_site_site_symmetry_order
_atom_site_calc_flag
_atom_site_refinement_flags_posn
_atom_site_refinement_flags_adp
_atom_site_refinement_flags_occupancy
Br1 Br 0.17123(8) 0.33578(6) 1.02405(5) 0.02962(19) Uani 1 1 d . . .
Cu1 Cu 0.5000 0.5000 1.0000 0.0237(3) Uani 1 2 d S T P
O11 O 0.0427(6) 0.6853(4) 0.5581(3) 0.0461(12) Uani 1 1 d . . .
O12 O 0.3431(5) 0.6553(4) 0.5788(3) 0.0354(10) Uani 1 1 d . . .
N11 N 0.3326(6) 0.5315(4) 0.8606(4) 0.0218(11) Uani 1 1 d . . .
N12 N 0.1512(6) 0.5518(4) 0.8487(4) 0.0275(12) Uani 1 1 d . . .
H12 H 0.0935 0.5400 0.8960 0.033 Uiso 1 1 calc R . .
N13 N -0.1048(6) 0.6160(5) 0.7247(4) 0.0420(14) Uani 1 1 d . . .
H13A H -0.1767 0.6058 0.7652 0.050 Uiso 1 1 calc R . .
H13B H -0.1487 0.6419 0.6633 0.050 Uiso 1 1 calc R . .
C11 C 0.3640(7) 0.5587(5) 0.7727(4) 0.0234(13) Uani 1 1 d . . .
H11 H 0.4791 0.5533 0.7581 0.028 Uiso 1 1 calc R . .
C12 C 0.2081(7) 0.5964(5) 0.7037(4) 0.0218(13) Uani 1 1 d . . .
C13 C 0.0722(8) 0.5918(5) 0.7564(5) 0.0250(13) Uani 1 1 d . . .
C14 C 0.1831(9) 0.6476(6) 0.6057(5) 0.0309(15) Uani 1 1 d . . .
C15 C 0.3343(9) 0.7178(7) 0.4866(5) 0.0477(18) Uani 1 1 d . . .
H15A H 0.2289 0.6629 0.4217 0.057 Uiso 1 1 calc R . .
H15B H 0.3155 0.8211 0.5054 0.057 Uiso 1 1 calc R . .
C16 C 0.5084(9) 0.7087(8) 0.4625(5) 0.067(2) Uani 1 1 d . . .
H16A H 0.5057 0.7503 0.4005 0.101 Uiso 1 1 calc GR . .
H16B H 0.5253 0.6061 0.4436 0.101 Uiso 1 1 calc GR . .
H16C H 0.6117 0.7637 0.5270 0.101 Uiso 1 1 calc GR . .
O21 O 0.7513(6) -0.0886(4) 0.7441(4) 0.0542(14) Uani 1 1 d . . .
O22 O 0.8740(5) 0.1232(3) 0.7260(3) 0.0320(10) Uani 1 1 d . . .
N21 N 0.5524(6) 0.3118(4) 0.9140(4) 0.0235(11) Uani 1 1 d . . .
N22 N 0.4645(6) 0.1801(4) 0.9146(4) 0.0245(11) Uani 1 1 d . . .
H22 H 0.3793 0.1702 0.9469 0.029 Uiso 1 1 calc R . .
N23 N 0.4586(6) -0.0718(4) 0.8473(4) 0.0441(15) Uani 1 1 d . . .
H23A H 0.3717 -0.0929 0.8760 0.053 Uiso 1 1 calc R . .
H23B H 0.5017 -0.1426 0.8106 0.053 Uiso 1 1 calc R . .
C21 C 0.6678(7) 0.2794(5) 0.8575(4) 0.0237(13) Uani 1 1 d . . .
H21 H 0.7487 0.3498 0.8441 0.028 Uiso 1 1 calc R . .
C22 C 0.6561(7) 0.1274(5) 0.8197(4) 0.0200(13) Uani 1 1 d . . .
C23 C 0.5254(7) 0.0680(5) 0.8594(4) 0.0225(13) Uani 1 1 d . . .
C24 C 0.7616(8) 0.0423(6) 0.7591(5) 0.0276(14) Uani 1 1 d . . .
C25 C 0.9959(8) 0.0454(6) 0.6742(5) 0.0427(17) Uani 1 1 d . . .
H25A H 0.9217 -0.0213 0.6023 0.051 Uiso 1 1 calc R . .
H25B H 1.0632 -0.0134 0.7211 0.051 Uiso 1 1 calc R . .
C26 C 1.1319(8) 0.1562(6) 0.6587(5) 0.0424(17) Uani 1 1 d . . .
H26A H 1.0646 0.2093 0.6082 0.064 Uiso 1 1 calc GR . .
H26B H 1.2204 0.1063 0.6282 0.064 Uiso 1 1 calc GR . .
H26C H 1.1995 0.2252 0.7297 0.064 Uiso 1 1 calc GR . .
O1 O 0.1318(6) -0.0754(5) 0.9262(4) 0.0591(13) Uani 1 1 d . . .

loop_
_atom_site_aniso_label
_atom_site_aniso_U_11
_atom_site_aniso_U_22
_atom_site_aniso_U_33
_atom_site_aniso_U_23
_atom_site_aniso_U_13
_atom_site_aniso_U_12
Br1 0.0256(4) 0.0325(3) 0.0395(4) 0.0128(3) 0.0201(3) 0.0074(3)
Cu1 0.0312(6) 0.0240(5) 0.0204(6) 0.0070(4) 0.0113(5) 0.0147(5)
O11 0.047(3) 0.065(3) 0.041(3) 0.032(2) 0.015(3) 0.028(2)
O12 0.036(3) 0.050(2) 0.030(3) 0.023(2) 0.015(2) 0.009(2)
N11 0.018(3) 0.029(2) 0.025(3) 0.011(2) 0.012(2) 0.011(2)
N12 0.023(3) 0.038(3) 0.030(3) 0.012(2) 0.016(3) 0.011(2)
N13 0.025(3) 0.076(4) 0.034(4) 0.029(3) 0.008(3) 0.020(3)
C11 0.027(3) 0.025(3) 0.025(4) 0.006(3) 0.018(3) 0.009(3)
C12 0.029(3) 0.022(3) 0.020(4) 0.008(3) 0.012(3) 0.011(3)
C13 0.026(4) 0.031(3) 0.019(4) 0.012(3) 0.003(3) 0.013(3)
C14 0.037(4) 0.029(3) 0.029(4) 0.009(3) 0.012(4) 0.006(3)
C15 0.057(5) 0.061(4) 0.036(5) 0.025(4) 0.021(4) 0.010(4)
C16 0.070(6) 0.104(6) 0.039(5) 0.029(4) 0.029(5) 0.007(5)
O21 0.076(3) 0.024(2) 0.089(4) 0.018(2) 0.060(3) 0.019(2)
O22 0.034(2) 0.029(2) 0.044(3) 0.0103(19) 0.026(2) 0.0126(18)
N21 0.027(3) 0.021(2) 0.026(3) 0.006(2) 0.013(2) 0.007(2)
N22 0.028(3) 0.022(2) 0.033(3) 0.013(2) 0.020(3) 0.007(2)
N23 0.052(4) 0.024(3) 0.070(4) 0.006(3) 0.043(3) 0.005(2)
C21 0.020(3) 0.034(3) 0.025(4) 0.013(3) 0.013(3) 0.006(3)
C22 0.020(3) 0.021(3) 0.026(4) 0.009(2) 0.013(3) 0.009(2)
C23 0.023(3) 0.021(3) 0.028(4) 0.007(3) 0.012(3) 0.006(3)
C24 0.031(4) 0.028(3) 0.031(4) 0.013(3) 0.015(3) 0.010(3)
C25 0.047(4) 0.048(4) 0.047(5) 0.013(3) 0.031(4) 0.023(3)
C26 0.038(4) 0.066(4) 0.038(4) 0.022(3) 0.025(4) 0.017(3)
O1 0.050(3) 0.077(3) 0.061(4) 0.029(3) 0.026(3) 0.010(2)

loop_
_atom_type_symbol
_atom_type_description
_atom_type_scat_dispersion_real
_atom_type_scat_dispersion_imag
_atom_type_scat_source
C C 0.0033 0.0016 'International Tables Vol C Tables 4.2.6.8 and 6.1.1.4'
H H 0.0000 0.0000 'International Tables Vol C Tables 4.2.6.8 and 6.1.1.4'
Br Br -0.2901 2.4595 'International Tables Vol C Tables 4.2.6.8 and 6.1.1.4'
Cu Cu 0.3201 1.2651 'International Tables Vol C Tables 4.2.6.8 and 6.1.1.4'
N N 0.0061 0.0033 'International Tables Vol C Tables 4.2.6.8 and 6.1.1.4'
O O 0.0106 0.0060 'International Tables Vol C Tables 4.2.6.8 and 6.1.1.4'

loop_
_geom_angle_atom_site_label_1
_geom_angle_atom_site_label_2
_geom_angle_atom_site_label_3
_geom_angle
_geom_angle_site_symmetry_1
_geom_angle_site_symmetry_3
N11 Cu1 N11 180.0(2) . 2_667
N11 Cu1 N21 89.58(16) 2_667 .
N11 Cu1 N21 90.42(16) 2_667 2_667
N11 Cu1 N21 90.42(17) . .
N11 Cu1 N21 89.58(16) . 2_667
N21 Cu1 N21 180.0 . 2_667
C14 O12 C15 114.4(4) . .
N12 N11 Cu1 121.8(3) . .
C11 N11 Cu1 132.9(4) . .
C11 N11 N12 104.6(4) . .
N11 N12 H12 123.8 . .
C13 N12 N11 112.3(4) . .
C13 N12 H12 123.8 . .
H13A N13 H13B 120.0 . .
C13 N13 H13A 120.0 . .
C13 N13 H13B 120.0 . .
N11 C11 H11 123.9 . .
N11 C11 C12 112.2(4) . .
C12 C11 H11 123.9 . .
C11 C12 C13 104.8(5) . .
C11 C12 C14 131.6(5) . .
C13 C12 C14 123.2(5) . .
N12 C13 C12 106.1(5) . .
N13 C13 N12 124.2(5) . .
N13 C13 C12 129.7(5) . .
O11 C14 O12 124.6(5) . .
O11 C14 C12 124.4(5) . .
O12 C14 C12 110.9(5) . .
O12 C15 H15A 110.1 . .
O12 C15 H15B 110.1 . .
H15A C15 H15B 108.4 . .
C16 C15 O12 108.0(5) . .
C16 C15 H15A 110.1 . .
C16 C15 H15B 110.1 . .
C15 C16 H16A 109.5 . .
C15 C16 H16B 109.5 . .
C15 C16 H16C 109.5 . .
H16A C16 H16B 109.5 . .
H16A C16 H16C 109.5 . .
H16B C16 H16C 109.5 . .
C24 O22 C25 115.8(4) . .
N22 N21 Cu1 119.6(3) . .
C21 N21 Cu1 134.7(3) . .
C21 N21 N22 105.6(4) . .
N21 N22 H22 124.4 . .
C23 N22 N21 111.2(4) . .
C23 N22 H22 124.4 . .
H23A N23 H23B 120.0 . .
C23 N23 H23A 120.0 . .
C23 N23 H23B 120.0 . .
N21 C21 H21 124.4 . .
N21 C21 C22 111.3(4) . .
C22 C21 H21 124.4 . .
C21 C22 C24 130.6(4) . .
C23 C22 C21 104.9(4) . .
C23 C22 C24 124.4(4) . .
N22 C23 C22 107.1(4) . .
N23 C23 N22 122.4(4) . .
N23 C23 C22 130.4(4) . .
O21 C24 O22 123.8(5) . .
O21 C24 C22 122.7(5) . .
O22 C24 C22 113.4(4) . .
O22 C25 H25A 110.1 . .
O22 C25 H25B 110.1 . .
O22 C25 C26 108.2(4) . .
H25A C25 H25B 108.4 . .
C26 C25 H25A 110.1 . .
C26 C25 H25B 110.1 . .
C25 C26 H26A 109.5 . .
C25 C26 H26B 109.5 . .
C25 C26 H26C 109.5 . .
H26A C26 H26B 109.5 . .
H26A C26 H26C 109.5 . .
H26B C26 H26C 109.5 . .

loop_
_geom_bond_atom_site_label_1
_geom_bond_atom_site_label_2
_geom_bond_distance
_geom_bond_site_symmetry_2
Cu1 N11 2.014(4) .
Cu1 N11 2.014(4) 2_667
Cu1 N21 2.027(4) .
Cu1 N21 2.027(4) 2_667
O11 C14 1.200(6) .
O12 C14 1.360(6) .
O12 C15 1.457(6) .
N11 N12 1.376(5) .
N11 C11 1.322(6) .
N12 H12 0.8800 .
N12 C13 1.346(6) .
N13 H13A 0.8800 .
N13 H13B 0.8800 .
N13 C13 1.344(6) .
C11 H11 0.9500 .
C11 C12 1.399(7) .
C12 C13 1.403(7) .
C12 C14 1.448(7) .
C15 H15A 0.9900 .
C15 H15B 0.9900 .
C15 C16 1.450(8) .
C16 H16A 0.9800 .
C16 H16B 0.9800 .
C16 H16C 0.9800 .
O21 C24 1.207(5) .
O22 C24 1.329(6) .
O22 C25 1.455(6) .
N21 N22 1.372(5) .
N21 C21 1.316(6) .
N22 H22 0.8800 .
N22 C23 1.343(6) .
N23 H23A 0.8800 .
N23 H23B 0.8800 .
N23 C23 1.340(6) .
C21 H21 0.9500 .
C21 C22 1.405(6) .
C22 C23 1.384(6) .
C22 C24 1.456(6) .
C25 H25A 0.9900 .
C25 H25B 0.9900 .
C25 C26 1.501(7) .
C26 H26A 0.9800 .
C26 H26B 0.9800 .
C26 H26C 0.9800 .
